data_2001920
loop_
_publ_author_name
'Lee, C.-K.'
'Koh, L. L.'

_publ_section_title
;
 Structure of \b,\b-trehalose
;
_journal_issue 3
_journal_name_full 'Acta Crystallographica Section C'
_journal_page_first 621
_journal_page_last 624
_journal_paper_doi 10.1107/S010827019200982X
_journal_volume 49
_journal_year 1993
_chemical_formula_moiety 'C12 H22 O11, 4(H2 O)'
_chemical_formula_sum 'C12 H30 O15'
_chemical_formula_weight 414.4
_symmetry_cell_setting trigonal
_symmetry_space_group_name_Hall 'P 32 2"'
_symmetry_space_group_name_H-M 'P 32 2 1'
_atom_type_scat_source IntTabIV
_cell_angle_alpha 90
_cell_angle_beta 90
_cell_angle_gamma 120
_cell_formula_units_Z 3
_cell_length_a 8.789(2)
_cell_length_b 8.789(2)
_cell_length_c 21.245(8)
_cell_measurement_reflns_used 14
_cell_measurement_temperature 298
_cell_measurement_theta_max 10.5
_cell_measurement_theta_min 4.5
_cell_volume 1421.2(7)
_diffrn_measurement_device 'Siemens R3m/V'
_diffrn_measurement_method '\w '
_diffrn_radiation_type 'Mo K\a'
_diffrn_radiation_wavelength 0.71069
_diffrn_reflns_av_R_equivalents 0.024
_diffrn_reflns_limit_h_max 9
_diffrn_reflns_limit_h_min -10
_diffrn_reflns_limit_k_max 10
_diffrn_reflns_limit_k_min 0
_diffrn_reflns_limit_l_max 24
_diffrn_reflns_limit_l_min 0
_diffrn_reflns_number 2768
_diffrn_reflns_theta_max 25
_diffrn_standards_decay_% 1.5
_diffrn_standards_interval_count 98
_diffrn_standards_number 2
_exptl_absorpt_coefficient_mu 0.127
_exptl_absorpt_correction_type none
_exptl_crystal_colour colourless
_exptl_crystal_density_diffrn 1.452
_exptl_crystal_description prisms
_exptl_crystal_size_max 0.35
_exptl_crystal_size_mid 0.3
_exptl_crystal_size_min 0.25
_refine_diff_density_max 0.24
_refine_diff_density_min -0.22
_refine_ls_extinction_coef 0.0057
_refine_ls_extinction_method F*=F(1+0.002\cF^2^/sin2\q)^-0.25^
_refine_ls_goodness_of_fit_obs 1.33
_refine_ls_hydrogen_treatment refxyz
_refine_ls_number_parameters 181
_refine_ls_number_reflns 1458
_refine_ls_R_factor_obs 0.029
_refine_ls_shift/esd_max 0.050
_refine_ls_structure_factor_coef F
_refine_ls_weighting_details 'w = 1/[\s^2^(F)+0.0001F^2^]'
_refine_ls_weighting_scheme calc
_refine_ls_wR_factor_obs 0.031
_reflns_number_observed 1458
_reflns_number_total 1690
_reflns_observed_criterion F>4.0\s(F)
_cod_data_source_file hl1014.cif
_cod_data_source_block hl1014_structure_1_of_1
_cod_depositor_comments
;
The following automatic conversions were performed:

'_refine_ls_weighting_scheme' value '1/[\s^2^(F)+0.0001F^2^]' was
changed to 'calc'. New tag '_refine_ls_weighting_details' was
created. The value of the new tag was set to 'w =
1/[\s^2^(F)+0.0001F^2^]'.

Automatic conversion script
Id: cif_fix_values 3143 2015-03-26 13:38:13Z robertas 
;
_cod_original_cell_volume 1421.3(7)
_cod_database_code 2001920

loop_
_atom_site_label
_atom_site_fract_x
_atom_site_fract_y
_atom_site_fract_z
_atom_site_U_iso_or_equiv
C(1) .2986(3) .9094(2) .12140(10) .0240(10)
C(2) .1628(3) .8579(3) .06970(10) .0240(10)
C(3) .1826(3) .7410(3) .02140(10) .0250(10)
C(4) .1885(3) .5885(3) .05350(10) .0260(10)
C(5) .3194(3) .6534(3) .10810(10) .0280(10)
C(6) .3176(3) .5075(3) .14590(10) .0390(10)
O(1) .2585(2) 1.0000 .1667 .0280(10)
O(2) .1743(2) 1.0070(2) .03940(10) .0330(10)
O(3) .0455(2) .6783(2) -.02440(10) .0350(10)
O(4) .2348(2) .4957(2) .01000(10) .0400(10)
O(5) .2803(2) .7555(2) .15040(10) .0290(10)
O(6) .1498(2) .3944(2) .17260(10) .0440(10)
O(11) .9504(2) .0885(2) .10800(10) .0440(10)
O(12) .7197(2) .5658(2) .03400(10) .0420(10)
H(1) .421(2) .982(2) .1067(8) ?
H(2) .051(2) .792(2) .0917(8) ?
H(3) .291(2) .813(2) -.0026(8) ?
H(4) .073(2) .506(2) .0698(8) ?
H(5) .439(2) .733(2) .0909(9) ?
H(61) .350(3) .441(3) .1179(9) ?
H(62) .399(3) .557(3) .1808(9) ?
H(O2) .118(6) 1.045(7) .056(2) ?
H(O2A) .270(4) 1.082(6) .030(2) ?
H(O3) -.047(3) .655(3) -.0079(11) ?
H(O4) .160(5) .401(4) -.002(2) ?
H(O4A) .327(4) .550(6) -.010(2) ?
H(O6) .098(3) .309(3) .1502(11) ?
H(11) 1.022(7) .070(8) .089(3) ?
H(12) .872(3) .078(4) .0840(12) ?
H(13) .932(8) .038(8) .1422(17) ?
H(21) .728(4) .585(4) .0717(9) ?
H(22) .676(7) .614(7) .014(3) ?
H(23) .670(8) .464(4) .022(3) ?

loop_
_geom_angle_atom_site_label_1
_geom_angle_atom_site_label_2
_geom_angle_atom_site_label_3
_geom_angle
_geom_angle_publ_flag
C(1) C(2) C(3) 110.6(2) yes
C(1) C(2) O(2) 111.80(10) yes
C(1) O(1) C(1a) 115.2(2) yes
C(1) O(5) C(5) 112.20(10) yes
C(2) C(1) O(1) 106.4(2) yes
C(2) C(1) O(5) 109.40(10) yes
C(2) C(3) C(4) 110.9(2) yes
C(2) C(3) O(3) 111.1(3) yes
C(3) C(2) O(2) 109.80(10) yes
C(3) C(4) C(5) 111.1(2) yes
C(3) C(4) O(4) 111.0(2) yes
C(4) C(3) O(3) 111.0(3) yes
C(4) C(5) C(6) 113.7(2) yes
C(4) C(5) O(5) 109.8(2) yes
C(5) C(4) O(4) 109.2(2) yes
C(5) C(6) O(6) 112.0(2) yes
C(6) C(5) O(5) 107.2(2) yes
O(1) C(1) O(5) 107.60(10) yes

loop_
_geom_bond_atom_site_label_1
_geom_bond_atom_site_label_2
_geom_bond_distance
_geom_bond_publ_flag
C(1) C(2) 1.515(3) yes
C(1) O(1) 1.402(2) yes
C(1) O(5) 1.420(3) yes
C(2) C(3) 1.522(3) yes
C(2) O(2) 1.418(3) yes
C(3) C(4) 1.528(3) yes
C(3) O(3) 1.428(2) yes
C(4) C(5) 1.529(3) yes
C(4) O(4) 1.420(3) yes
C(5) C(6) 1.506(4) yes
C(5) O(5) 1.428(3) yes
C(6) O(6) 1.421(3) yes
C(1) C(1a) 1.401(2) yes

loop_
_geom_torsion_atom_site_label_1
_geom_torsion_atom_site_label_2
_geom_torsion_atom_site_label_3
_geom_torsion_atom_site_label_4
_geom_torsion
_geom_torsion_publ_flag
C(1) C(2) C(3) C(4) 50.7(2) yes
C(1) C(2) C(3) O(3) -61.5(3) yes
C(1) C(2) C(3) C(4) 174.6(2) yes
C(2) C(3) C(4) C(5) -48.9(2) yes
C(2) C(3) C(4) O(4) -170.70(10) yes
C(3) C(4) C(5) C(6) 174.0(2) yes
C(3) C(4) C(5) O(5) 53.9(2) yes
C(4) C(5) O(5) C(1) -63.0(2) yes
C(5) O(5) C(1) C(2) 65.1(2) yes
O(1) C(1) C(2) C(3) -173.80(10) yes
O(1) C(1) O(5) C(5) -179.70(10) yes
O(5) C(1) C(2) C(3) -57.8(2) yes
O(1) C(1) C(2) O(2) 63.5(2) yes
O(2) C(2) C(3) O(3) 174.6(2) yes
O(3) C(3) C(4) O(4) 65.3(2) yes
O(4) C(4) C(5) C(6) -63.2(2) yes
C(2) C(1) O(1) C(1a) -167.20(10) yes
C(4) C(5) C(6) O(6) -59.4(3) yes
O(5) C(1) O(1) C(1a) 75.60(10) yes
O(5) C(5) C(6) O(6) 62.1(2) yes
H(1) C(1) C(2) H(2) -177(2) yes
H(2) C(2) C(3) H(3) 175(2) yes
H(3) C(3) C(4) H(4) -169(2) yes
H(4) C(4) C(5) H(5) 177(2) yes
H(5) C(5) C(6) H(61) -61(2) yes
H(5) C(5) C(6) H(62) 61(2) yes
